data_7720747
loop_
_publ_author_name
'Botter, Eleonora'
'Lauteri, Valentina'
'Rubbi, Alessandro'
'Orian, Laura'
'Forner, Matteo'
'Gandin, Valentina'
'Demitri, Nicola'
'Canzonieri, Vincenzo'
'Rizzolio, Flavio'
'Cavarzerani, Enrico'
'Visentin, Fabiano'
'Scattolin, Thomas'

_publ_section_title
;
 Insertion of SnCl<sub>2</sub> into the Pd-Cl bond: mechanistic
 elucidation and antitumor evaluation of trichlorostannyl palladium-NHC
 allyl complexes in ovarian cancer models.
;
_journal_issue 16
_journal_name_full 'Dalton transactions (Cambridge, England : 2003)'
_journal_page_first 6351
_journal_page_last 6372
_journal_paper_doi 10.1039/d6dt00680a
_journal_volume 55
_journal_year 2026
_chemical_formula_moiety 'C24 H31 Cl3 N2 Pd Sn'
_chemical_formula_sum 'C24 H31 Cl3 N2 Pd Sn'
_chemical_formula_weight 678.95
_space_group_crystal_system triclinic
_space_group_IT_number 2
_space_group_name_Hall '-P 1'
_space_group_name_H-M_alt 'P -1'
_atom_sites_solution_hydrogens geom
_atom_sites_solution_primary direct
_atom_sites_solution_secondary difmap
_audit_creation_method SHELXL-2019/3
_audit_update_record
;
2025-12-01 deposited with the CCDC.	2026-03-25 downloaded from the CCDC.
;
_cell_angle_alpha 91.66(3)
_cell_angle_beta 95.76(3)
_cell_angle_gamma 116.71(3)
_cell_formula_units_Z 2
_cell_length_a 10.459(2)
_cell_length_b 11.488(2)
_cell_length_c 12.712(3)
_cell_measurement_reflns_used 18787
_cell_measurement_temperature 100(2)
_cell_measurement_theta_max 31.103
_cell_measurement_theta_min 1.409
_cell_volume 1352.8(6)
_computing_cell_refinement 'XDS (Kabsch, 2010)'
_computing_data_collection 'Elettra XRD2 Data Collection SW'
_computing_data_reduction 'XDS (Kabsch, 2010)'
_computing_molecular_graphics 'Ortep3 for Windows - Coot'
_computing_publication_material 'enCIFer - publCIF'
_computing_structure_refinement 'SHELXL-2019/3 (Sheldrick, 2015)'
_computing_structure_solution 'SHELXT (Sheldrick, 2015)'
_diffrn_ambient_temperature 100(2)
_diffrn_measured_fraction_theta_full 0.997
_diffrn_measured_fraction_theta_max 0.896
_diffrn_measurement_device_type
;
'Arinax MD2s Goniometer, Pilatus 6M detector'
;
_diffrn_measurement_method 'Rotating crystal'
_diffrn_radiation_type Synchrotron
_diffrn_radiation_wavelength 0.620
_diffrn_reflns_av_R_equivalents 0.0438
_diffrn_reflns_av_unetI/netI 0.0298
_diffrn_reflns_Laue_measured_fraction_full 0.997
_diffrn_reflns_Laue_measured_fraction_max 0.896
_diffrn_reflns_limit_h_max 17
_diffrn_reflns_limit_h_min -17
_diffrn_reflns_limit_k_max 18
_diffrn_reflns_limit_k_min -18
_diffrn_reflns_limit_l_max 21
_diffrn_reflns_limit_l_min -21
_diffrn_reflns_number 62992
_diffrn_reflns_point_group_measured_fraction_full 0.997
_diffrn_reflns_point_group_measured_fraction_max 0.896
_diffrn_reflns_theta_full 21.839
_diffrn_reflns_theta_max 31.103
_diffrn_reflns_theta_min 1.409
_diffrn_source 'Elettra Synchrotron - XRD2 BL'
_diffrn_standards_decay_% 0
_diffrn_standards_interval_count 0
_diffrn_standards_number 0
_exptl_absorpt_coefficient_mu 1.293
_exptl_absorpt_correction_type none
_exptl_crystal_colour Colourless
_exptl_crystal_density_diffrn 1.667
_exptl_crystal_description 'Thin plates'
_exptl_crystal_F_000 672
_exptl_crystal_size_max 0.100
_exptl_crystal_size_mid 0.050
_exptl_crystal_size_min 0.020
_refine_diff_density_max 0.920
_refine_diff_density_min -1.060
_refine_diff_density_rms 0.107
_refine_ls_extinction_coef 0.0079(4)
_refine_ls_extinction_expression Fc^*^=kFc[1+0.001xFc^2^\l^3^/sin(2\q)]^-1/4^
_refine_ls_extinction_method 'SHELXL-2019/2 (Sheldrick 2019)'
_refine_ls_goodness_of_fit_ref 1.054
_refine_ls_hydrogen_treatment constr
_refine_ls_matrix_type full
_refine_ls_number_parameters 315
_refine_ls_number_reflns 11743
_refine_ls_number_restraints 9
_refine_ls_restrained_S_all 1.054
_refine_ls_R_factor_all 0.0227
_refine_ls_R_factor_gt 0.0220
_refine_ls_shift/su_max 0.002
_refine_ls_shift/su_mean 0.000
_refine_ls_structure_factor_coef Fsqd
_refine_ls_weighting_details 'w=1/[\s^2^(Fo^2^)+(0.0214P)^2^+0.7146P] where P=(Fo^2^+2Fc^2^)/3'
_refine_ls_weighting_scheme calc
_refine_ls_wR_factor_gt 0.0565
_refine_ls_wR_factor_ref 0.0570
_reflns_Friedel_coverage 0.000
_reflns_number_gt 11240
_reflns_number_total 11743
_reflns_threshold_expression 'I > 2\s(I)'
_cod_data_source_file d6dt00680a2.cif
_cod_data_source_block VL9LT
_cod_depositor_comments 'Adding full bibliography for 7720746--7720751.cif.'
_cod_database_code 7720747
_shelx_shelxl_version_number 2019/3
_shelx_space_group_comment
;
The symmetry employed for this shelxl refinement is uniquely defined
by the following loop, which should always be used as a source of
symmetry information in preference to the above space-group names.
They are only intended as comments.
;
_shelx_estimated_absorpt_t_min 0.882
_shelx_estimated_absorpt_t_max 0.975

loop_
_space_group_symop_operation_xyz
'x, y, z'
'-x, -y, -z'

loop_
_atom_site_label
_atom_site_type_symbol
_atom_site_fract_x
_atom_site_fract_y
_atom_site_fract_z
_atom_site_U_iso_or_equiv
_atom_site_adp_type
_atom_site_occupancy
_atom_site_site_symmetry_order
_atom_site_calc_flag
_atom_site_refinement_flags_posn
_atom_site_refinement_flags_adp
_atom_site_refinement_flags_occupancy
_atom_site_disorder_assembly
_atom_site_disorder_group
Pd_11 Pd 0.41745(2) 0.24648(2) 0.33905(2) 0.01042(2) Uani 1 1 d . . . . .
Sn_21 Sn 0.23223(2) 0.31966(2) 0.26716(2) 0.01480(3) Uani 1 1 d . . . . .
Cl_22 Cl 0.18957(4) 0.38439(3) 0.09605(3) 0.02345(6) Uani 1 1 d . . . . .
Cl_23 Cl -0.01381(4) 0.16645(4) 0.27306(4) 0.03281(8) Uani 1 1 d . . . . .
Cl_24 Cl 0.24039(4) 0.50318(3) 0.36613(3) 0.02648(6) Uani 1 1 d . . . . .
C20A_13 C 0.5351(4) 0.1871(4) 0.4618(3) 0.0213(7) Uani 0.442(6) 1 d D . P A 1
H20A_13 H 0.564569 0.120703 0.438788 0.026 Uiso 0.442(6) 1 calc R U P A 1
H20B_13 H 0.608849 0.257539 0.512918 0.026 Uiso 0.442(6) 1 calc R U P A 1
C21A_13 C 0.3906(3) 0.1407(3) 0.4805(2) 0.0248(8) Uani 0.442(6) 1 d D . P A 1
H21A_13 H 0.331865 0.050170 0.485924 0.030 Uiso 0.442(6) 1 calc R U P A 1
C19A_13 C 0.3349(8) 0.2302(8) 0.4909(10) 0.0325(18) Uani 0.442(6) 1 d D . P A 1
H19A_13 H 0.389060 0.305090 0.544784 0.039 Uiso 0.442(6) 1 calc R U P A 1
H19B_13 H 0.228904 0.192927 0.488683 0.039 Uiso 0.442(6) 1 calc R U P A 1
C20B_13 C 0.4915(4) 0.1420(4) 0.4487(3) 0.0266(7) Uani 0.558(6) 1 d D . P A 2
H20C_13 H 0.430913 0.046240 0.446253 0.032 Uiso 0.558(6) 1 calc R U P A 2
H20D_13 H 0.596377 0.168827 0.458215 0.032 Uiso 0.558(6) 1 calc R U P A 2
C21B_13 C 0.4458(3) 0.2202(3) 0.50474(17) 0.0255(6) Uani 0.558(6) 1 d D . P A 2
H21B_13 H 0.509955 0.282370 0.560173 0.031 Uiso 0.558(6) 1 calc R U P A 2
C19B_13 C 0.3067(5) 0.2077(6) 0.4800(7) 0.0198(8) Uani 0.558(6) 1 d D . P A 2
H19C_13 H 0.288375 0.278574 0.509926 0.024 Uiso 0.558(6) 1 calc R U P A 2
H19D_13 H 0.225645 0.119286 0.481141 0.024 Uiso 0.558(6) 1 calc R U P A 2
N1_12 N 0.50460(10) 0.16064(9) 0.14554(7) 0.01314(15) Uani 1 1 d . . . . .
N2_12 N 0.63638(10) 0.36951(8) 0.18508(7) 0.01208(14) Uani 1 1 d . . . . .
C1_12 C 0.52941(11) 0.26105(9) 0.21453(8) 0.01005(14) Uani 1 1 d . . . . .
C14_12 C 0.82194(12) 0.50367(11) 0.33021(9) 0.01473(17) Uani 1 1 d . . . . .
C19_12 C 0.84203(15) 0.38906(14) 0.36566(13) 0.0258(3) Uani 1 1 d . . . . .
H19A_12 H 0.942296 0.406565 0.362671 0.039 Uiso 1 1 calc R U . . .
H19B_12 H 0.777376 0.310863 0.318867 0.039 Uiso 1 1 calc R U . . .
H19C_12 H 0.819572 0.374797 0.438625 0.039 Uiso 1 1 calc R U . . .
C12_12 C 0.57985(13) -0.02516(13) 0.24518(11) 0.0207(2) Uani 1 1 d . . . . .
H12A_12 H 0.617647 0.056874 0.290200 0.031 Uiso 1 1 calc R U . . .
H12B_12 H 0.640960 -0.013948 0.188884 0.031 Uiso 1 1 calc R U . . .
H12C_12 H 0.579678 -0.094611 0.288240 0.031 Uiso 1 1 calc R U . . .
C4_12 C 0.39301(11) 0.02953(9) 0.14640(8) 0.01169(16) Uani 1 1 d . . . . .
C15_12 C 0.91418(13) 0.62820(12) 0.37934(10) 0.0186(2) Uani 1 1 d . . . . .
H15_12 H 0.984307 0.637092 0.436787 0.022 Uiso 1 1 calc R U . . .
C2_12 C 0.59075(14) 0.20123(11) 0.05615(9) 0.0182(2) Uani 1 1 d . . . . .
H2A_12 H 0.530652 0.199088 -0.009925 0.022 Uiso 1 1 calc R U . . .
H2B_12 H 0.638054 0.145199 0.043767 0.022 Uiso 1 1 calc R U . . .
C5_12 C 0.25500(12) -0.00628(10) 0.09389(9) 0.01363(17) Uani 1 1 d . . . . .
C9_12 C 0.42786(11) -0.06178(10) 0.19625(8) 0.01286(16) Uani 1 1 d . . . . .
C18_12 C 0.70171(11) 0.60159(10) 0.21621(8) 0.01252(16) Uani 1 1 d . . . . .
C17_12 C 0.79768(13) 0.72414(10) 0.26665(9) 0.01608(18) Uani 1 1 d . . . . .
H17_12 H 0.788665 0.799146 0.245850 0.019 Uiso 1 1 calc R U . . .
C21_12 C 0.58824(14) 0.59033(13) 0.12881(11) 0.0219(2) Uani 1 1 d . . . . .
H21A_12 H 0.505008 0.503821 0.125792 0.033 Uiso 1 1 calc R U . . .
H21B_12 H 0.627726 0.601868 0.060987 0.033 Uiso 1 1 calc R U . . .
H21C_12 H 0.557846 0.657958 0.142539 0.033 Uiso 1 1 calc R U . . .
C6_12 C 0.15024(12) -0.13585(10) 0.09397(9) 0.01487(17) Uani 1 1 d . . . . .
H6_12 H 0.055906 -0.161507 0.058816 0.018 Uiso 1 1 calc R U . . .
C7_12 C 0.18042(12) -0.22853(10) 0.14425(9) 0.01290(16) Uani 1 1 d . . . . .
C3_12 C 0.70133(14) 0.34092(11) 0.09544(10) 0.0190(2) Uani 1 1 d . . . . .
H3A_12 H 0.796770 0.345965 0.119714 0.023 Uiso 1 1 calc R U . . .
H3B_12 H 0.711825 0.401720 0.039546 0.023 Uiso 1 1 calc R U . . .
C13_12 C 0.71727(11) 0.49206(9) 0.24761(8) 0.01041(15) Uani 1 1 d . . . . .
C8_12 C 0.31942(12) -0.18999(10) 0.19517(9) 0.01357(16) Uani 1 1 d . . . . .
H8_12 H 0.340830 -0.252410 0.229942 0.016 Uiso 1 1 calc R U . . .
C16_12 C 0.90621(13) 0.73902(11) 0.34664(9) 0.01765(19) Uani 1 1 d . . . . .
C10_12 C 0.21652(15) 0.08829(12) 0.03589(12) 0.0220(2) Uani 1 1 d . . . . .
H10A_12 H 0.193367 0.060593 -0.040153 0.033 Uiso 1 1 calc R U . . .
H10B_12 H 0.298465 0.175949 0.047326 0.033 Uiso 1 1 calc R U . . .
H10C_12 H 0.132665 0.089911 0.062745 0.033 Uiso 1 1 calc R U . . .
C11_12 C 0.06507(13) -0.36789(10) 0.13995(10) 0.01765(19) Uani 1 1 d . . . . .
H11A_12 H -0.028212 -0.369032 0.145727 0.026 Uiso 1 1 calc R U . . .
H11B_12 H 0.088409 -0.411119 0.198834 0.026 Uiso 1 1 calc R U . . .
H11C_12 H 0.059936 -0.414221 0.072483 0.026 Uiso 1 1 calc R U . . .
C20_12 C 1.01614(17) 0.87289(14) 0.39446(12) 0.0298(3) Uani 1 1 d . . . . .
H20A_12 H 1.100852 0.903935 0.356249 0.045 Uiso 1 1 calc R U . . .
H20B_12 H 1.045156 0.868171 0.469312 0.045 Uiso 1 1 calc R U . . .
H20C_12 H 0.973884 0.933600 0.388889 0.045 Uiso 1 1 calc R U . . .

loop_
_atom_site_aniso_label
_atom_site_aniso_U_11
_atom_site_aniso_U_22
_atom_site_aniso_U_33
_atom_site_aniso_U_23
_atom_site_aniso_U_13
_atom_site_aniso_U_12
Pd_11 0.00897(4) 0.01102(4) 0.00941(4) 0.00052(2) 0.00213(2) 0.00273(3)
Sn_21 0.01228(4) 0.01601(4) 0.01792(4) 0.00188(3) 0.00376(3) 0.00764(3)
Cl_22 0.02948(15) 0.02551(13) 0.02039(13) 0.00228(10) -0.00037(11) 0.01760(12)
Cl_23 0.01556(13) 0.02268(14) 0.0571(2) 0.00729(14) 0.00877(14) 0.00493(11)
Cl_24 0.03167(16) 0.02290(13) 0.02608(15) -0.00499(11) 0.00359(12) 0.01391(12)
C20A_13 0.0202(17) 0.0255(17) 0.0164(13) 0.0031(13) -0.0010(12) 0.0094(13)
C21A_13 0.0216(14) 0.0320(17) 0.0158(12) 0.0101(11) 0.0043(10) 0.0070(13)
C19A_13 0.033(3) 0.049(5) 0.016(3) 0.005(3) 0.011(3) 0.017(3)
C20B_13 0.0261(16) 0.0325(17) 0.0223(14) 0.0159(13) 0.0034(11) 0.0136(13)
C21B_13 0.0225(11) 0.0317(14) 0.0099(9) 0.0046(8) 0.0008(7) 0.0015(10)
C19B_13 0.0177(15) 0.0202(12) 0.0151(19) 0.0000(10) 0.0075(13) 0.0021(12)
N1_12 0.0134(4) 0.0085(3) 0.0134(4) -0.0013(3) 0.0052(3) 0.0008(3)
N2_12 0.0119(3) 0.0083(3) 0.0125(4) -0.0013(3) 0.0046(3) 0.0010(3)
C1_12 0.0093(4) 0.0087(3) 0.0106(4) 0.0000(3) 0.0013(3) 0.0028(3)
C14_12 0.0113(4) 0.0146(4) 0.0165(4) 0.0024(3) 0.0005(3) 0.0045(3)
C19_12 0.0198(5) 0.0220(5) 0.0363(7) 0.0077(5) -0.0027(5) 0.0109(5)
C12_12 0.0141(5) 0.0200(5) 0.0246(6) 0.0014(4) -0.0025(4) 0.0058(4)
C4_12 0.0112(4) 0.0076(3) 0.0135(4) -0.0003(3) 0.0029(3) 0.0016(3)
C15_12 0.0134(4) 0.0187(5) 0.0160(5) -0.0011(4) -0.0031(3) 0.0017(4)
C2_12 0.0213(5) 0.0121(4) 0.0163(5) -0.0019(3) 0.0095(4) 0.0021(4)
C5_12 0.0126(4) 0.0090(4) 0.0179(4) 0.0005(3) 0.0012(3) 0.0039(3)
C9_12 0.0119(4) 0.0113(4) 0.0132(4) 0.0002(3) 0.0013(3) 0.0035(3)
C18_12 0.0123(4) 0.0107(4) 0.0129(4) 0.0003(3) 0.0019(3) 0.0037(3)
C17_12 0.0181(5) 0.0098(4) 0.0182(5) -0.0014(3) 0.0040(4) 0.0042(3)
C21_12 0.0208(5) 0.0206(5) 0.0217(5) 0.0034(4) -0.0046(4) 0.0085(4)
C6_12 0.0112(4) 0.0097(4) 0.0214(5) -0.0003(3) 0.0007(3) 0.0031(3)
C7_12 0.0123(4) 0.0083(3) 0.0164(4) 0.0005(3) 0.0044(3) 0.0027(3)
C3_12 0.0197(5) 0.0118(4) 0.0198(5) -0.0021(3) 0.0120(4) 0.0004(4)
C13_12 0.0087(4) 0.0083(3) 0.0117(4) -0.0003(3) 0.0022(3) 0.0014(3)
C8_12 0.0138(4) 0.0110(4) 0.0154(4) 0.0026(3) 0.0031(3) 0.0048(3)
C16_12 0.0161(4) 0.0135(4) 0.0155(5) -0.0046(3) 0.0025(4) 0.0001(4)
C10_12 0.0220(5) 0.0130(4) 0.0295(6) 0.0029(4) -0.0036(4) 0.0078(4)
C11_12 0.0153(4) 0.0095(4) 0.0244(5) 0.0019(3) 0.0061(4) 0.0017(3)
C20_12 0.0271(6) 0.0179(5) 0.0273(7) -0.0095(5) 0.0019(5) -0.0038(5)

loop_
_atom_type_symbol
_atom_type_description
_atom_type_scat_dispersion_real
_atom_type_scat_dispersion_imag
_atom_type_scat_source
C C 0.0020 0.0012 'International Tables Vol C Tables 4.2.6.8 and 6.1.1.4'
N N 0.0042 0.0025 'International Tables Vol C Tables 4.2.6.8 and 6.1.1.4'
Cl Cl 0.1198 0.1216 'International Tables Vol C Tables 4.2.6.8 and 6.1.1.4'
Sn Sn -0.8908 1.1200 'International Tables Vol C Tables 4.2.6.8 and 6.1.1.4'
Pd Pd -1.3766 0.7904 'International Tables Vol C Tables 4.2.6.8 and 6.1.1.4'
H H 0.0000 0.0000 'International Tables Vol C Tables 4.2.6.8 and 6.1.1.4'

loop_
_geom_angle_atom_site_label_1
_geom_angle_atom_site_label_2
_geom_angle_atom_site_label_3
_geom_angle
_geom_angle_site_symmetry_1
_geom_angle_site_symmetry_3
_geom_angle_publ_flag
C1_12 Pd_11 C21B_13 135.87(8) . . ?
C1_12 Pd_11 C20B_13 103.55(10) . . ?
C21B_13 Pd_11 C20B_13 37.87(11) . . ?
C1_12 Pd_11 C21A_13 133.63(9) . . ?
C1_12 Pd_11 C19A_13 168.4(2) . . ?
C21A_13 Pd_11 C19A_13 37.6(2) . . ?
C1_12 Pd_11 C19B_13 171.20(15) . . ?
C21B_13 Pd_11 C19B_13 37.69(15) . . ?
C20B_13 Pd_11 C19B_13 68.03(17) . . ?
C1_12 Pd_11 C20A_13 101.69(10) . . ?
C21A_13 Pd_11 C20A_13 37.53(11) . . ?
C19A_13 Pd_11 C20A_13 67.1(2) . . ?
C1_12 Pd_11 Sn_21 102.73(3) . . ?
C21B_13 Pd_11 Sn_21 120.30(8) . . ?
C20B_13 Pd_11 Sn_21 151.65(10) . . ?
C21A_13 Pd_11 Sn_21 120.84(9) . . ?
C19A_13 Pd_11 Sn_21 88.4(2) . . ?
C19B_13 Pd_11 Sn_21 85.13(15) . . ?
C20A_13 Pd_11 Sn_21 155.38(10) . . ?
Cl_22 Sn_21 Cl_24 96.38(3) . . ?
Cl_22 Sn_21 Cl_23 94.91(4) . . ?
Cl_24 Sn_21 Cl_23 99.56(3) . . ?
Cl_22 Sn_21 Pd_11 130.15(2) . . ?
Cl_24 Sn_21 Pd_11 114.76(3) . . ?
Cl_23 Sn_21 Pd_11 115.47(2) . . ?
C21A_13 C20A_13 Pd_11 70.05(19) . . ?
C21A_13 C20A_13 H20A_13 116.6 . . ?
Pd_11 C20A_13 H20A_13 116.6 . . ?
C21A_13 C20A_13 H20B_13 116.6 . . ?
Pd_11 C20A_13 H20B_13 116.6 . . ?
H20A_13 C20A_13 H20B_13 113.6 . . ?
C19A_13 C21A_13 C20A_13 118.9(5) . . ?
C19A_13 C21A_13 Pd_11 71.3(5) . . ?
C20A_13 C21A_13 Pd_11 72.4(2) . . ?
C19A_13 C21A_13 H21A_13 120.6 . . ?
C20A_13 C21A_13 H21A_13 120.6 . . ?
Pd_11 C21A_13 H21A_13 127.8 . . ?
C21A_13 C19A_13 Pd_11 71.1(4) . . ?
C21A_13 C19A_13 H19A_13 116.5 . . ?
Pd_11 C19A_13 H19A_13 116.5 . . ?
C21A_13 C19A_13 H19B_13 116.5 . . ?
Pd_11 C19A_13 H19B_13 116.5 . . ?
H19A_13 C19A_13 H19B_13 113.5 . . ?
C21B_13 C20B_13 Pd_11 70.24(15) . . ?
C21B_13 C20B_13 H20C_13 116.6 . . ?
Pd_11 C20B_13 H20C_13 116.6 . . ?
C21B_13 C20B_13 H20D_13 116.6 . . ?
Pd_11 C20B_13 H20D_13 116.6 . . ?
H20C_13 C20B_13 H20D_13 113.6 . . ?
C19B_13 C21B_13 C20B_13 120.7(3) . . ?
C19B_13 C21B_13 Pd_11 72.4(4) . . ?
C20B_13 C21B_13 Pd_11 71.89(16) . . ?
C19B_13 C21B_13 H21B_13 119.6 . . ?
C20B_13 C21B_13 H21B_13 119.6 . . ?
Pd_11 C21B_13 H21B_13 128.3 . . ?
C21B_13 C19B_13 Pd_11 69.9(3) . . ?
C21B_13 C19B_13 H19C_13 116.7 . . ?
Pd_11 C19B_13 H19C_13 116.7 . . ?
C21B_13 C19B_13 H19D_13 116.7 . . ?
Pd_11 C19B_13 H19D_13 116.7 . . ?
H19C_13 C19B_13 H19D_13 113.7 . . ?
C1_12 N1_12 C4_12 125.31(9) . . ?
C1_12 N1_12 C2_12 112.93(9) . . ?
C4_12 N1_12 C2_12 121.18(9) . . ?
C1_12 N2_12 C13_12 126.67(9) . . ?
C1_12 N2_12 C3_12 112.21(9) . . ?
C13_12 N2_12 C3_12 118.07(9) . . ?
N1_12 C1_12 N2_12 108.35(9) . . ?
N1_12 C1_12 Pd_11 124.30(8) . . ?
N2_12 C1_12 Pd_11 127.33(8) . . ?
C13_12 C14_12 C15_12 118.29(11) . . ?
C13_12 C14_12 C19_12 122.69(11) . . ?
C15_12 C14_12 C19_12 118.99(11) . . ?
C14_12 C19_12 H19A_12 109.5 . . ?
C14_12 C19_12 H19B_12 109.5 . . ?
H19A_12 C19_12 H19B_12 109.5 . . ?
C14_12 C19_12 H19C_12 109.5 . . ?
H19A_12 C19_12 H19C_12 109.5 . . ?
H19B_12 C19_12 H19C_12 109.5 . . ?
C9_12 C12_12 H12A_12 109.5 . . ?
C9_12 C12_12 H12B_12 109.5 . . ?
H12A_12 C12_12 H12B_12 109.5 . . ?
C9_12 C12_12 H12C_12 109.5 . . ?
H12A_12 C12_12 H12C_12 109.5 . . ?
H12B_12 C12_12 H12C_12 109.5 . . ?
C5_12 C4_12 C9_12 121.56(10) . . ?
C5_12 C4_12 N1_12 119.88(10) . . ?
C9_12 C4_12 N1_12 118.49(10) . . ?
C16_12 C15_12 C14_12 121.87(11) . . ?
C16_12 C15_12 H15_12 119.1 . . ?
C14_12 C15_12 H15_12 119.1 . . ?
N1_12 C2_12 C3_12 101.86(9) . . ?
N1_12 C2_12 H2A_12 111.4 . . ?
C3_12 C2_12 H2A_12 111.4 . . ?
N1_12 C2_12 H2B_12 111.4 . . ?
C3_12 C2_12 H2B_12 111.4 . . ?
H2A_12 C2_12 H2B_12 109.3 . . ?
C6_12 C5_12 C4_12 118.20(10) . . ?
C6_12 C5_12 C10_12 119.15(10) . . ?
C4_12 C5_12 C10_12 122.64(10) . . ?
C8_12 C9_12 C4_12 118.28(10) . . ?
C8_12 C9_12 C12_12 120.36(10) . . ?
C4_12 C9_12 C12_12 121.30(10) . . ?
C17_12 C18_12 C13_12 118.38(10) . . ?
C17_12 C18_12 C21_12 119.80(10) . . ?
C13_12 C18_12 C21_12 121.80(10) . . ?
C16_12 C17_12 C18_12 121.56(11) . . ?
C16_12 C17_12 H17_12 119.2 . . ?
C18_12 C17_12 H17_12 119.2 . . ?
C18_12 C21_12 H21A_12 109.5 . . ?
C18_12 C21_12 H21B_12 109.5 . . ?
H21A_12 C21_12 H21B_12 109.5 . . ?
C18_12 C21_12 H21C_12 109.5 . . ?
H21A_12 C21_12 H21C_12 109.5 . . ?
H21B_12 C21_12 H21C_12 109.5 . . ?
C7_12 C6_12 C5_12 121.75(10) . . ?
C7_12 C6_12 H6_12 119.1 . . ?
C5_12 C6_12 H6_12 119.1 . . ?
C6_12 C7_12 C8_12 118.66(10) . . ?
C6_12 C7_12 C11_12 119.88(10) . . ?
C8_12 C7_12 C11_12 121.43(10) . . ?
N2_12 C3_12 C2_12 102.07(9) . . ?
N2_12 C3_12 H3A_12 111.4 . . ?
C2_12 C3_12 H3A_12 111.4 . . ?
N2_12 C3_12 H3B_12 111.4 . . ?
C2_12 C3_12 H3B_12 111.4 . . ?
H3A_12 C3_12 H3B_12 109.2 . . ?
C14_12 C13_12 C18_12 121.20(10) . . ?
C14_12 C13_12 N2_12 119.38(10) . . ?
C18_12 C13_12 N2_12 118.96(9) . . ?
C7_12 C8_12 C9_12 121.53(10) . . ?
C7_12 C8_12 H8_12 119.2 . . ?
C9_12 C8_12 H8_12 119.2 . . ?
C15_12 C16_12 C17_12 118.58(10) . . ?
C15_12 C16_12 C20_12 120.44(12) . . ?
C17_12 C16_12 C20_12 120.94(12) . . ?
C5_12 C10_12 H10A_12 109.5 . . ?
C5_12 C10_12 H10B_12 109.5 . . ?
H10A_12 C10_12 H10B_12 109.5 . . ?
C5_12 C10_12 H10C_12 109.5 . . ?
H10A_12 C10_12 H10C_12 109.5 . . ?
H10B_12 C10_12 H10C_12 109.5 . . ?
C7_12 C11_12 H11A_12 109.5 . . ?
C7_12 C11_12 H11B_12 109.5 . . ?
H11A_12 C11_12 H11B_12 109.5 . . ?
C7_12 C11_12 H11C_12 109.5 . . ?
H11A_12 C11_12 H11C_12 109.5 . . ?
H11B_12 C11_12 H11C_12 109.5 . . ?
C16_12 C20_12 H20A_12 109.5 . . ?
C16_12 C20_12 H20B_12 109.5 . . ?
H20A_12 C20_12 H20B_12 109.5 . . ?
C16_12 C20_12 H20C_12 109.5 . . ?
H20A_12 C20_12 H20C_12 109.5 . . ?
H20B_12 C20_12 H20C_12 109.5 . . ?

loop_
_geom_bond_atom_site_label_1
_geom_bond_atom_site_label_2
_geom_bond_distance
_geom_bond_site_symmetry_2
_geom_bond_publ_flag
Pd_11 C1_12 2.0287(11) . ?
Pd_11 C21B_13 2.147(2) . ?
Pd_11 C20B_13 2.168(3) . ?
Pd_11 C21A_13 2.170(3) . ?
Pd_11 C19A_13 2.172(12) . ?
Pd_11 C19B_13 2.180(9) . ?
Pd_11 C20A_13 2.201(4) . ?
Pd_11 Sn_21 2.5393(6) . ?
Sn_21 Cl_22 2.3834(7) . ?
Sn_21 Cl_24 2.3872(8) . ?
Sn_21 Cl_23 2.3874(10) . ?
C20A_13 C21A_13 1.406(4) . ?
C20A_13 H20A_13 0.9900 . ?
C20A_13 H20B_13 0.9900 . ?
C21A_13 C19A_13 1.400(6) . ?
C21A_13 H21A_13 0.9500 . ?
C19A_13 H19A_13 0.9900 . ?
C19A_13 H19B_13 0.9900 . ?
C20B_13 C21B_13 1.400(4) . ?
C20B_13 H20C_13 0.9900 . ?
C20B_13 H20D_13 0.9900 . ?
C21B_13 C19B_13 1.398(4) . ?
C21B_13 H21B_13 0.9500 . ?
C19B_13 H19C_13 0.9900 . ?
C19B_13 H19D_13 0.9900 . ?
N1_12 C1_12 1.3393(13) . ?
N1_12 C4_12 1.4333(15) . ?
N1_12 C2_12 1.4761(15) . ?
N2_12 C1_12 1.3425(14) . ?
N2_12 C13_12 1.4350(14) . ?
N2_12 C3_12 1.4841(15) . ?
C14_12 C13_12 1.3960(15) . ?
C14_12 C15_12 1.3979(17) . ?
C14_12 C19_12 1.4982(17) . ?
C19_12 H19A_12 0.9800 . ?
C19_12 H19B_12 0.9800 . ?
C19_12 H19C_12 0.9800 . ?
C12_12 C9_12 1.5087(17) . ?
C12_12 H12A_12 0.9800 . ?
C12_12 H12B_12 0.9800 . ?
C12_12 H12C_12 0.9800 . ?
C4_12 C5_12 1.3983(16) . ?
C4_12 C9_12 1.4038(15) . ?
C15_12 C16_12 1.3855(18) . ?
C15_12 H15_12 0.9500 . ?
C2_12 C3_12 1.5270(17) . ?
C2_12 H2A_12 0.9900 . ?
C2_12 H2B_12 0.9900 . ?
C5_12 C6_12 1.3965(16) . ?
C5_12 C10_12 1.5052(17) . ?
C9_12 C8_12 1.3964(16) . ?
C18_12 C17_12 1.3960(16) . ?
C18_12 C13_12 1.4032(15) . ?
C18_12 C21_12 1.4996(17) . ?
C17_12 C16_12 1.3913(18) . ?
C17_12 H17_12 0.9500 . ?
C21_12 H21A_12 0.9800 . ?
C21_12 H21B_12 0.9800 . ?
C21_12 H21C_12 0.9800 . ?
C6_12 C7_12 1.3939(16) . ?
C6_12 H6_12 0.9500 . ?
C7_12 C8_12 1.3944(16) . ?
C7_12 C11_12 1.5056(16) . ?
C3_12 H3A_12 0.9900 . ?
C3_12 H3B_12 0.9900 . ?
C8_12 H8_12 0.9500 . ?
C16_12 C20_12 1.5075(18) . ?
C10_12 H10A_12 0.9800 . ?
C10_12 H10B_12 0.9800 . ?
C10_12 H10C_12 0.9800 . ?
C11_12 H11A_12 0.9800 . ?
C11_12 H11B_12 0.9800 . ?
C11_12 H11C_12 0.9800 . ?
C20_12 H20A_12 0.9800 . ?
C20_12 H20B_12 0.9800 . ?
C20_12 H20C_12 0.9800 . ?

loop_
_geom_torsion_atom_site_label_1
_geom_torsion_atom_site_label_2
_geom_torsion_atom_site_label_3
_geom_torsion_atom_site_label_4
_geom_torsion
_geom_torsion_site_symmetry_1
_geom_torsion_site_symmetry_2
_geom_torsion_site_symmetry_3
_geom_torsion_site_symmetry_4
_geom_torsion_publ_flag
Pd_11 C20A_13 C21A_13 C19A_13 -56.0(6) . . . . ?
C20A_13 C21A_13 C19A_13 Pd_11 56.5(4) . . . . ?
Pd_11 C20B_13 C21B_13 C19B_13 55.7(5) . . . . ?
C20B_13 C21B_13 C19B_13 Pd_11 -55.4(3) . . . . ?
C4_12 N1_12 C1_12 N2_12 -176.32(10) . . . . ?
C2_12 N1_12 C1_12 N2_12 -4.99(13) . . . . ?
C4_12 N1_12 C1_12 Pd_11 2.36(15) . . . . ?
C2_12 N1_12 C1_12 Pd_11 173.69(8) . . . . ?
C13_12 N2_12 C1_12 N1_12 -165.89(10) . . . . ?
C3_12 N2_12 C1_12 N1_12 -6.25(13) . . . . ?
C13_12 N2_12 C1_12 Pd_11 15.47(16) . . . . ?
C3_12 N2_12 C1_12 Pd_11 175.12(8) . . . . ?
C1_12 N1_12 C4_12 C5_12 86.62(14) . . . . ?
C2_12 N1_12 C4_12 C5_12 -84.04(14) . . . . ?
C1_12 N1_12 C4_12 C9_12 -96.42(13) . . . . ?
C2_12 N1_12 C4_12 C9_12 92.92(13) . . . . ?
C13_12 C14_12 C15_12 C16_12 -1.52(18) . . . . ?
C19_12 C14_12 C15_12 C16_12 176.60(12) . . . . ?
C1_12 N1_12 C2_12 C3_12 13.29(14) . . . . ?
C4_12 N1_12 C2_12 C3_12 -174.98(10) . . . . ?
C9_12 C4_12 C5_12 C6_12 1.36(16) . . . . ?
N1_12 C4_12 C5_12 C6_12 178.22(10) . . . . ?
C9_12 C4_12 C5_12 C10_12 -177.35(11) . . . . ?
N1_12 C4_12 C5_12 C10_12 -0.49(16) . . . . ?
C5_12 C4_12 C9_12 C8_12 -1.93(15) . . . . ?
N1_12 C4_12 C9_12 C8_12 -178.83(9) . . . . ?
C5_12 C4_12 C9_12 C12_12 175.05(11) . . . . ?
N1_12 C4_12 C9_12 C12_12 -1.85(15) . . . . ?
C13_12 C18_12 C17_12 C16_12 -0.36(16) . . . . ?
C21_12 C18_12 C17_12 C16_12 -178.73(11) . . . . ?
C4_12 C5_12 C6_12 C7_12 -0.22(17) . . . . ?
C10_12 C5_12 C6_12 C7_12 178.54(11) . . . . ?
C5_12 C6_12 C7_12 C8_12 -0.30(16) . . . . ?
C5_12 C6_12 C7_12 C11_12 -178.48(11) . . . . ?
C1_12 N2_12 C3_12 C2_12 14.02(13) . . . . ?
C13_12 N2_12 C3_12 C2_12 175.59(10) . . . . ?
N1_12 C2_12 C3_12 N2_12 -15.13(12) . . . . ?
C15_12 C14_12 C13_12 C18_12 -1.75(16) . . . . ?
C19_12 C14_12 C13_12 C18_12 -179.79(11) . . . . ?
C15_12 C14_12 C13_12 N2_12 170.38(10) . . . . ?
C19_12 C14_12 C13_12 N2_12 -7.67(16) . . . . ?
C17_12 C18_12 C13_12 C14_12 2.66(15) . . . . ?
C21_12 C18_12 C13_12 C14_12 -179.00(11) . . . . ?
C17_12 C18_12 C13_12 N2_12 -169.50(10) . . . . ?
C21_12 C18_12 C13_12 N2_12 8.84(15) . . . . ?
C1_12 N2_12 C13_12 C14_12 74.74(14) . . . . ?
C3_12 N2_12 C13_12 C14_12 -83.86(13) . . . . ?
C1_12 N2_12 C13_12 C18_12 -112.95(12) . . . . ?
C3_12 N2_12 C13_12 C18_12 88.45(13) . . . . ?
C6_12 C7_12 C8_12 C9_12 -0.30(16) . . . . ?
C11_12 C7_12 C8_12 C9_12 177.85(10) . . . . ?
C4_12 C9_12 C8_12 C7_12 1.38(16) . . . . ?
C12_12 C9_12 C8_12 C7_12 -175.62(11) . . . . ?
C14_12 C15_12 C16_12 C17_12 3.74(18) . . . . ?
C14_12 C15_12 C16_12 C20_12 -174.23(12) . . . . ?
C18_12 C17_12 C16_12 C15_12 -2.77(18) . . . . ?
C18_12 C17_12 C16_12 C20_12 175.19(12) . . . . ?
